data_4073449
loop_
_publ_author_name
'Wu, He-Ping'
'Ess, Daniel H.'
'Lanza, Seren'
'Weakley, Timothy J. R.'
'Houk, K. N.'
'Baldridge, Kim K.'
'Haley, Michael M.'

_publ_section_title
;
 Rearrangement of Iridabenzvalenes to Iridabenzenes and/or
 \h5-Cyclopentadienyliridium(I) Complexes:&#x00A0; Experimental and
 Computational Analysis of the Influence of Silyl Ring Substituents and
 Phosphine Ligands&#x00A7;
;
_journal_issue 16
_journal_name_full Organometallics
_journal_page_first 3957
_journal_paper_doi 10.1021/om700336d
_journal_volume 26
_journal_year 2007
_chemical_formula_moiety 'C48 H51 Ir O P2 Si2 '
_chemical_formula_sum 'C48 H51 Ir O P2 Si2'
_chemical_formula_weight 954.27
_space_group_IT_number 2
_symmetry_cell_setting triclinic
_symmetry_Int_Tables_number 2
_symmetry_space_group_name_Hall '-P 1'
_symmetry_space_group_name_H-M 'P -1'
_audit_creation_date 2002-04-06
_audit_creation_method 'by teXsan v1.8'
_cell_angle_alpha 95.282(17)
_cell_angle_beta 102.43(2)
_cell_angle_gamma 95.649(13)
_cell_formula_units_Z 2
_cell_length_a 11.958(3)
_cell_length_b 13.1110(14)
_cell_length_c 14.535(4)
_cell_measurement_reflns_used 25
_cell_measurement_temperature 296
_cell_measurement_theta_max 14.9
_cell_measurement_theta_min 14.0
_cell_volume 2199.5(9)
_computing_cell_refinement 'CAD4/PC (Enraf-Nonius, 1993)'
_computing_data_collection 'CAD4/PC (Enraf-Nonius, 1993)'
_computing_data_reduction 'TEXSAN (Molecular Structure Corp., 1997)'
_computing_publication_material 'TEXSAN (Molecular Structure Corp., 1997)'
_computing_structure_refinement 'TEXSAN (Molecular Structure Corp., 1997)'
_computing_structure_solution 'TEXSAN (Molecular Structure Corp., 1997)'
_diffrn_ambient_temperature 296
_diffrn_measurement_device_type 'Nonius CAD-4 serial diffractometer'
_diffrn_orient_matrix_UB_11 0.08267
_diffrn_orient_matrix_UB_12 0.02820
_diffrn_orient_matrix_UB_13 0.02642
_diffrn_orient_matrix_UB_21 -0.01963
_diffrn_orient_matrix_UB_22 0.07138
_diffrn_orient_matrix_UB_23 -0.00888
_diffrn_orient_matrix_UB_31 -0.01492
_diffrn_orient_matrix_UB_32 0.00807
_diffrn_orient_matrix_UB_33 0.06523
_diffrn_radiation_detector 'scintillation counter'
_diffrn_radiation_monochromator graphite
_diffrn_radiation_source 'sealed X-ray tube'
_diffrn_radiation_type 'Mo K\a'
_diffrn_radiation_wavelength 0.71073
_diffrn_reflns_av_R_equivalents 0.013
_diffrn_reflns_av_sigmaI/netI 0.030
_diffrn_reflns_limit_h_max 14
_diffrn_reflns_limit_h_min 0
_diffrn_reflns_limit_k_max 15
_diffrn_reflns_limit_k_min -15
_diffrn_reflns_limit_l_max 16
_diffrn_reflns_limit_l_min -17
_diffrn_reflns_number 8225
_diffrn_reflns_reduction_process 'Lp corrections applied'
_diffrn_reflns_theta_max 25.0
_diffrn_reflns_theta_min 1.6
_diffrn_standards_decay_% 15.2
_diffrn_standards_interval_count 300
_diffrn_standards_number 3
_exptl_absorpt_coefficient_mu 3.205
_exptl_absorpt_correction_type none
_exptl_crystal_colour pale
_exptl_crystal_density_diffrn 1.441
_exptl_crystal_density_meas ?
_exptl_crystal_description prism
_exptl_crystal_F_000 964
_exptl_crystal_size_max 0.29
_exptl_crystal_size_mid 0.16
_exptl_crystal_size_min 0.13
_refine_diff_density_max 0.87
_refine_diff_density_min -1.44
_refine_ls_abs_structure_details 'not applicable'
_refine_ls_extinction_coef '3.7(3) \\times 10^-7^'
_refine_ls_extinction_expression 'equ(3) Acta Cryst.(1968) A24, p213.'
_refine_ls_extinction_method 'Zachariasen (1967)'
_refine_ls_goodness_of_fit_all 1.58
_refine_ls_goodness_of_fit_ref 1.59
_refine_ls_hydrogen_treatment constr
_refine_ls_matrix_type full
_refine_ls_number_constraints 0
_refine_ls_number_parameters 488
_refine_ls_number_reflns 7812
_refine_ls_number_restraints 0
_refine_ls_R_factor_all 0.058
_refine_ls_R_factor_gt 0.033
_refine_ls_shift/su_max 0.0190
_refine_ls_shift/su_mean 0.0010
_refine_ls_structure_factor_coef Fsqd
_refine_ls_weighting_details 'w = 4F~o~^2^/[\s^2^(I) + (0.025I)^2^]'
_refine_ls_weighting_scheme calc
_refine_ls_wR_factor_all 0.078
_refine_ls_wR_factor_ref 0.038
_reflns_number_gt 7024
_reflns_number_total 7812
_reflns_threshold_expression I>1.00\s(I)
_cod_data_source_file om700336d-file002.cif
_cod_data_source_block HW0302
_cod_depositor_comments
;
The following automatic conversions were performed:

'_exptl_crystal_density_meas' value 'not measured' was changed to '?'
- the value is perceived as not measured.

Automatic conversion script
Id: cif_fix_values 3008 2015-01-20 13:52:24Z robertas 
;
_cod_original_cell_volume 2199.5(8)
_cod_original_sg_symbol_H-M 'P -1       '
_cod_original_formula_sum 'C48 H51 Ir O P2 Si2 '
_cod_database_code 4073449
_publ_section_exptl
;Crystals were epoxy-coated and mounted on glass fibres.  The first 
crystal decomposed in the middle of the shell 17.5-22 \% \q and the 
remainder of the data were collected from the second crystal.  The 
data sets were corrected for linear decay before they were merged.  
Absorption corrections based on azimuthal scans of the two crystals 
led to no decrease in standard deviations or residuals, and the results 
here are based on un-corrected data.  Structure solution: SIR92 E-map 
(Altomare et al., 1994).  Most hydrogen atoms, including those attached 
to the benzvalene unit, were located in a difference map.  All hydrogen 
atoms were included at calculated, updated positions [d(C-H) = 0.95 \%A; 
B(H) = 1.2B~eq~(C)].  The value of a secondary extinction parameter was 
also refined.
;

loop_
_symmetry_equiv_pos_as_xyz
'   +x,   +y,   +z'
'   -x,   -y,   -z'

loop_
_atom_site_label
_atom_site_fract_x
_atom_site_fract_y
_atom_site_fract_z
_atom_site_U_iso_or_equiv
_atom_site_occupancy
_atom_site_adp_type
_atom_site_calc_flag
Ir 0.698243(14) 0.216924(12) 0.228978(11) 0.03297(5) 1.000 Uani d
P(1) 0.62560(10) 0.12219(8) 0.33891(8) 0.0358(3) 1.000 Uani d
P(2) 0.67369(12) 0.39244(9) 0.26819(9) 0.0436(3) 1.000 Uani d
Si(1) 0.84074(12) 0.00301(10) 0.13700(10) 0.0459(4) 1.000 Uani d
Si(2) 0.82821(14) 0.26830(11) 0.01876(10) 0.0523(4) 1.000 Uani d
O 0.9521(3) 0.2506(3) 0.3263(3) 0.0744(13) 1.000 Uani d
C(1) 0.7380(4) 0.1011(3) 0.1279(3) 0.0356(11) 1.000 Uani d
C(2) 0.7431(4) 0.1995(3) 0.0906(3) 0.0384(12) 1.000 Uani d
C(3) 0.6412(4) 0.1165(3) 0.0434(3) 0.0380(12) 1.000 Uani d
C(4) 0.5289(4) 0.1324(3) 0.0621(3) 0.0406(12) 1.000 Uani d
C(5) 0.5316(4) 0.1809(3) 0.1471(3) 0.0376(12) 1.000 Uani d
C(6) 0.8553(4) 0.2388(4) 0.2911(3) 0.0454(13) 1.000 Uani d
C(7) 0.6025(4) -0.0186(3) 0.3097(3) 0.0387(12) 1.000 Uani d
C(8) 0.5577(4) -0.0607(4) 0.2163(3) 0.0478(14) 1.000 Uani d
C(9) 0.5300(5) -0.1666(4) 0.1929(4) 0.0595(16) 1.000 Uani d
C(10) 0.5478(5) -0.2313(4) 0.2630(4) 0.0612(17) 1.000 Uani d
C(11) 0.5931(6) -0.1908(4) 0.3557(4) 0.0635(18) 1.000 Uani d
C(12) 0.6192(5) -0.0851(4) 0.3799(3) 0.0525(15) 1.000 Uani d
C(13) 0.7124(4) 0.1361(4) 0.4612(3) 0.0431(13) 1.000 Uani d
C(14) 0.8281(5) 0.1219(5) 0.4761(4) 0.0593(17) 1.000 Uani d
C(15) 0.8994(5) 0.1379(6) 0.5656(4) 0.077(2) 1.000 Uani d
C(16) 0.8558(6) 0.1673(6) 0.6422(4) 0.083(2) 1.000 Uani d
C(17) 0.7417(6) 0.1798(5) 0.6302(4) 0.072(2) 1.000 Uani d
C(18) 0.6695(5) 0.1637(4) 0.5405(3) 0.0556(16) 1.000 Uani d
C(19) 0.4825(4) 0.1478(4) 0.3549(3) 0.0421(13) 1.000 Uani d
C(20) 0.3873(5) 0.0738(4) 0.3270(4) 0.0615(17) 1.000 Uani d
C(21) 0.2786(5) 0.0980(5) 0.3344(5) 0.080(2) 1.000 Uani d
C(22) 0.2647(5) 0.1963(5) 0.3681(4) 0.0673(19) 1.000 Uani d
C(23) 0.3586(5) 0.2699(4) 0.3972(4) 0.0573(17) 1.000 Uani d
C(24) 0.4666(4) 0.2460(4) 0.3896(3) 0.0466(14) 1.000 Uani d
C(25) 0.7586(4) 0.4531(4) 0.3839(4) 0.0495(14) 1.000 Uani d
C(26) 0.7901(5) 0.5616(4) 0.4021(4) 0.0668(18) 1.000 Uani d
C(27) 0.8533(6) 0.6044(5) 0.4907(5) 0.077(2) 1.000 Uani d
C(28) 0.8843(6) 0.5444(5) 0.5615(5) 0.078(2) 1.000 Uani d
C(29) 0.8543(5) 0.4406(5) 0.5453(4) 0.0688(19) 1.000 Uani d
C(30) 0.7913(5) 0.3951(4) 0.4567(4) 0.0563(16) 1.000 Uani d
C(31) 0.5298(5) 0.4313(4) 0.2676(4) 0.0509(15) 1.000 Uani d
C(32) 0.4410(5) 0.3999(4) 0.1889(4) 0.0666(19) 1.000 Uani d
C(33) 0.3314(6) 0.4294(6) 0.1856(5) 0.087(3) 1.000 Uani d
C(34) 0.3123(7) 0.4918(6) 0.2603(6) 0.090(3) 1.000 Uani d
C(35) 0.3988(6) 0.5240(5) 0.3385(5) 0.076(2) 1.000 Uani d
C(36) 0.5072(5) 0.4944(4) 0.3425(4) 0.0595(17) 1.000 Uani d
C(37) 0.7268(6) 0.4843(4) 0.1949(4) 0.0642(18) 1.000 Uani d
C(38) 0.6569(7) 0.5451(5) 0.1405(5) 0.089(3) 1.000 Uani d
C(39) 0.7081(10) 0.6216(5) 0.0941(6) 0.118(4) 1.000 Uani d
C(40) 0.8241(12) 0.6354(6) 0.1035(8) 0.136(5) 1.000 Uani d
C(41) 0.8934(9) 0.5761(6) 0.1559(7) 0.117(4) 1.000 Uani d
C(42) 0.8460(7) 0.5002(5) 0.2021(5) 0.084(2) 1.000 Uani d
C(43) 0.9905(5) 0.0651(5) 0.1489(5) 0.075(2) 1.000 Uani d
C(44) 0.8005(5) -0.0897(4) 0.0274(4) 0.0638(18) 1.000 Uani d
C(45) 0.8467(6) -0.0733(6) 0.2389(5) 0.091(3) 1.000 Uani d
C(46) 0.8455(6) 0.1752(5) -0.0814(4) 0.076(2) 1.000 Uani d
C(47) 0.9767(6) 0.3265(5) 0.0832(5) 0.079(2) 1.000 Uani d
C(48) 0.7460(7) 0.3678(5) -0.0370(5) 0.081(2) 1.000 Uani d
H(1) 0.6424 0.0825 -0.0169 0.046 1.000 Uiso c
H(2) 0.4588 0.1097 0.0167 0.049 1.000 Uiso c
H(3) 0.4648 0.1973 0.1680 0.045 1.000 Uiso c
H(4) 0.5459 -0.0165 0.1677 0.057 1.000 Uiso c
H(5) 0.4989 -0.1945 0.1288 0.071 1.000 Uiso c
H(6) 0.5287 -0.3037 0.2472 0.073 1.000 Uiso c
H(7) 0.6066 -0.2356 0.4036 0.076 1.000 Uiso c
H(8) 0.6486 -0.0577 0.4444 0.063 1.000 Uiso c
H(9) 0.8589 0.1006 0.4234 0.071 1.000 Uiso c
H(10) 0.9786 0.1284 0.5741 0.092 1.000 Uiso c
H(11) 0.9049 0.1791 0.7039 0.099 1.000 Uiso c
H(12) 0.7116 0.1997 0.6837 0.086 1.000 Uiso c
H(13) 0.5900 0.1715 0.5330 0.067 1.000 Uiso c
H(14) 0.3961 0.0060 0.3025 0.074 1.000 Uiso c
H(15) 0.2138 0.0465 0.3162 0.096 1.000 Uiso c
H(16) 0.1901 0.2132 0.3712 0.081 1.000 Uiso c
H(17) 0.3495 0.3371 0.4226 0.069 1.000 Uiso c
H(18) 0.5310 0.2978 0.4084 0.056 1.000 Uiso c
H(19) 0.7678 0.6044 0.3537 0.080 1.000 Uiso c
H(20) 0.8755 0.6769 0.5024 0.092 1.000 Uiso c
H(21) 0.9270 0.5752 0.6222 0.094 1.000 Uiso c
H(22) 0.8763 0.3990 0.5948 0.083 1.000 Uiso c
H(23) 0.7706 0.3224 0.4464 0.068 1.000 Uiso c
H(24) 0.4548 0.3579 0.1366 0.080 1.000 Uiso c
H(25) 0.2703 0.4064 0.1319 0.105 1.000 Uiso c
H(26) 0.2380 0.5128 0.2576 0.108 1.000 Uiso c
H(27) 0.3845 0.5667 0.3902 0.091 1.000 Uiso c
H(28) 0.5673 0.5173 0.3969 0.071 1.000 Uiso c
H(29) 0.5757 0.5357 0.1343 0.107 1.000 Uiso c
H(30) 0.6609 0.6632 0.0562 0.142 1.000 Uiso c
H(31) 0.8573 0.6876 0.0728 0.164 1.000 Uiso c
H(32) 0.9744 0.5863 0.1611 0.141 1.000 Uiso c
H(33) 0.8950 0.4589 0.2389 0.100 1.000 Uiso c
H(34) 1.0406 0.0134 0.1469 0.090 1.000 Uiso c
H(35) 0.9928 0.1056 0.0982 0.090 1.000 Uiso c
H(36) 1.0147 0.1081 0.2076 0.090 1.000 Uiso c
H(37) 0.7239 -0.1219 0.0204 0.077 1.000 Uiso c
H(38) 0.8049 -0.0540 -0.0259 0.077 1.000 Uiso c
H(39) 0.8520 -0.1407 0.0316 0.077 1.000 Uiso c
H(40) 0.7720 -0.1072 0.2365 0.109 1.000 Uiso c
H(41) 0.8988 -0.1231 0.2359 0.109 1.000 Uiso c
H(42) 0.8725 -0.0285 0.2965 0.109 1.000 Uiso c
H(43) 0.7716 0.1454 -0.1175 0.091 1.000 Uiso c
H(44) 0.8859 0.2106 -0.1210 0.091 1.000 Uiso c
H(45) 0.8879 0.1223 -0.0567 0.091 1.000 Uiso c
H(46) 1.0200 0.2736 0.1065 0.095 1.000 Uiso c
H(47) 1.0136 0.3609 0.0410 0.095 1.000 Uiso c
H(48) 0.9718 0.3746 0.1348 0.095 1.000 Uiso c
H(49) 0.7358 0.4181 0.0109 0.097 1.000 Uiso c
H(50) 0.7873 0.4000 -0.0777 0.097 1.000 Uiso c
H(51) 0.6727 0.3363 -0.0729 0.097 1.000 Uiso c

loop_
_atom_site_aniso_label
_atom_site_aniso_U_11
_atom_site_aniso_U_22
_atom_site_aniso_U_33
_atom_site_aniso_U_12
_atom_site_aniso_U_13
_atom_site_aniso_U_23
Ir 0.03635(11) 0.03376(10) 0.02918(10) 0.00299(7) 0.00952(7) 0.00213(7)
P(1) 0.0409(6) 0.0382(6) 0.0298(6) 0.0057(5) 0.0103(5) 0.0056(5)
P(2) 0.0586(8) 0.0325(6) 0.0434(7) 0.0042(5) 0.0214(6) 0.0015(5)
Si(1) 0.0479(8) 0.0485(8) 0.0452(8) 0.0168(6) 0.0142(6) 0.0051(6)
Si(2) 0.0699(10) 0.0482(8) 0.0456(8) 0.0014(7) 0.0306(7) 0.0050(6)
O 0.040(2) 0.096(3) 0.074(3) -0.006(2) -0.001(2) -0.016(2)
C(1) 0.037(2) 0.039(2) 0.032(2) 0.008(2) 0.011(2) 0.002(2)
C(2) 0.046(3) 0.036(2) 0.035(2) 0.005(2) 0.015(2) 0.000(2)
C(3) 0.045(3) 0.036(2) 0.032(2) 0.007(2) 0.007(2) 0.005(2)
C(4) 0.042(3) 0.038(2) 0.037(3) 0.002(2) 0.000(2) 0.010(2)
C(5) 0.037(2) 0.038(2) 0.040(3) 0.009(2) 0.008(2) 0.011(2)
C(6) 0.037(3) 0.057(3) 0.034(2) -0.003(2) -0.001(2) -0.007(2)
C(7) 0.045(3) 0.039(2) 0.037(2) 0.010(2) 0.016(2) 0.008(2)
C(8) 0.060(3) 0.044(3) 0.040(3) 0.010(2) 0.011(2) 0.010(2)
C(9) 0.091(4) 0.040(3) 0.047(3) 0.003(3) 0.018(3) 0.003(2)
C(10) 0.098(5) 0.034(3) 0.057(3) 0.010(3) 0.027(3) 0.010(2)
C(11) 0.099(5) 0.045(3) 0.059(4) 0.019(3) 0.033(3) 0.024(3)
C(12) 0.074(4) 0.052(3) 0.038(3) 0.017(3) 0.018(2) 0.011(2)
C(13) 0.049(3) 0.048(3) 0.031(2) 0.005(2) 0.006(2) 0.007(2)
C(14) 0.055(3) 0.086(4) 0.039(3) 0.017(3) 0.009(2) 0.010(3)
C(15) 0.058(4) 0.115(5) 0.052(4) 0.015(4) -0.004(3) 0.017(3)
C(16) 0.089(5) 0.112(6) 0.037(3) 0.011(4) -0.006(3) 0.009(3)
C(17) 0.086(5) 0.096(5) 0.031(3) 0.018(4) 0.007(3) 0.005(3)
C(18) 0.062(3) 0.069(3) 0.035(3) 0.006(3) 0.011(2) 0.008(2)
C(19) 0.047(3) 0.046(3) 0.036(2) 0.007(2) 0.013(2) 0.010(2)
C(20) 0.052(3) 0.057(3) 0.073(4) 0.006(3) 0.013(3) -0.002(3)
C(21) 0.049(3) 0.083(5) 0.104(5) -0.002(3) 0.022(3) -0.006(4)
C(22) 0.049(3) 0.086(4) 0.073(4) 0.022(3) 0.017(3) 0.017(3)
C(23) 0.065(4) 0.062(3) 0.057(3) 0.024(3) 0.030(3) 0.017(3)
C(24) 0.055(3) 0.048(3) 0.045(3) 0.009(2) 0.026(2) 0.011(2)
C(25) 0.050(3) 0.041(3) 0.057(3) -0.004(2) 0.025(2) -0.011(2)
C(26) 0.080(4) 0.047(3) 0.073(4) -0.002(3) 0.029(3) -0.011(3)
C(27) 0.081(5) 0.057(4) 0.087(5) -0.015(3) 0.033(4) -0.026(4)
C(28) 0.071(4) 0.083(5) 0.070(4) -0.015(3) 0.021(3) -0.032(4)
C(29) 0.073(4) 0.077(4) 0.048(3) -0.005(3) 0.010(3) -0.015(3)
C(30) 0.063(3) 0.052(3) 0.054(3) -0.005(3) 0.024(3) -0.006(3)
C(31) 0.067(3) 0.039(3) 0.054(3) 0.014(2) 0.022(3) 0.014(2)
C(32) 0.077(4) 0.061(3) 0.066(4) 0.028(3) 0.010(3) 0.020(3)
C(33) 0.079(5) 0.088(5) 0.096(5) 0.038(4) 0.002(4) 0.032(4)
C(34) 0.088(5) 0.086(5) 0.115(6) 0.046(4) 0.038(5) 0.039(5)
C(35) 0.089(5) 0.066(4) 0.092(5) 0.031(4) 0.050(4) 0.021(4)
C(36) 0.072(4) 0.049(3) 0.068(4) 0.015(3) 0.034(3) 0.012(3)
C(37) 0.105(5) 0.033(3) 0.068(4) 0.009(3) 0.051(4) 0.004(2)
C(38) 0.158(7) 0.054(3) 0.086(5) 0.030(4) 0.080(5) 0.023(3)
C(39) 0.227(11) 0.056(4) 0.118(7) 0.048(6) 0.116(8) 0.038(4)
C(40) 0.249(14) 0.050(4) 0.162(9) 0.014(6) 0.156(10) 0.022(5)
C(41) 0.170(9) 0.063(5) 0.143(8) -0.022(5) 0.109(7) 0.001(5)
C(42) 0.111(6) 0.061(4) 0.090(5) -0.016(4) 0.063(4) -0.002(3)
C(43) 0.046(3) 0.073(4) 0.100(5) 0.013(3) 0.010(3) -0.008(3)
C(44) 0.067(4) 0.055(3) 0.070(4) 0.017(3) 0.017(3) -0.006(3)
C(45) 0.105(5) 0.115(5) 0.083(5) 0.077(5) 0.042(4) 0.052(4)
C(46) 0.103(5) 0.074(4) 0.061(4) 0.006(4) 0.045(4) 0.005(3)
C(47) 0.076(4) 0.069(4) 0.097(5) -0.014(3) 0.045(4) -0.006(4)
C(48) 0.123(6) 0.055(4) 0.069(4) 0.007(4) 0.029(4) 0.018(3)

loop_
_atom_type_symbol
_atom_type_oxidation_number
_atom_type_number_in_cell
_atom_type_scat_dispersion_real
_atom_type_scat_dispersion_imag
_atom_type_scat_source
C 0 96 0.002 0.002
;International Tables for Crystallography
(1992, Vol. C, Tables 4.2.6.8 and 6.1.1.1)
;
H 0 102 0.000 0.000
;International Tables for Crystallography
(1992, Vol. C, Table 6.1.1.2)
;
Ir 0 2 -2.066 7.990
;International Tables for Crystallography
(1992, Vol. C, Tables 4.2.6.8 and 6.1.1.1)
;
O 0 2 0.008 0.006
;International Tables for Crystallography
(1992, Vol. C, Tables 4.2.6.8 and 6.1.1.1)
;
P 0 4 0.090 0.095
;International Tables for Crystallography
(1992, Vol. C, Tables 4.2.6.8 and 6.1.1.1)
;
Si 0 4 0.072 0.071
;International Tables for Crystallography
(1992, Vol. C, Tables 4.2.6.8 and 6.1.1.1)
;

loop_
_geom_angle_atom_site_label_1
_geom_angle_atom_site_label_2
_geom_angle_atom_site_label_3
_geom_angle
_geom_angle_publ_flag
P(1) Ir P(2) 106.47(4) yes
P(1) Ir C(1) 104.96(11) yes
P(1) Ir C(2) 142.46(11) yes
P(1) Ir C(5) 83.83(12) yes
P(1) Ir C(6) 99.12(15) yes
P(2) Ir C(1) 147.91(11) yes
P(2) Ir C(2) 109.19(11) yes
P(2) Ir C(5) 93.42(12) yes
P(2) Ir C(6) 92.22(15) yes
C(1) Ir C(2) 38.72(15) yes
C(1) Ir C(5) 83.59(16) yes
C(1) Ir C(6) 89.10(18) yes
C(2) Ir C(5) 82.73(17) yes
C(2) Ir C(6) 90.93(18) yes
C(5) Ir C(6) 172.62(18) yes
Ir P(1) C(7) 115.94(14) yes
Ir P(1) C(13) 117.46(15) yes
Ir P(1) C(19) 115.51(14) yes
C(7) P(1) C(13) 101.5(2) yes
C(7) P(1) C(19) 100.9(2) yes
C(13) P(1) C(19) 103.1(2) yes
Ir P(2) C(25) 115.38(17) yes
Ir P(2) C(31) 121.07(16) yes
Ir P(2) C(37) 115.58(16) yes
C(25) P(2) C(31) 102.4(2) yes
C(25) P(2) C(37) 97.9(3) yes
C(31) P(2) C(37) 100.9(3) yes
C(1) Si(1) C(43) 110.6(2) yes
C(1) Si(1) C(44) 108.8(2) yes
C(1) Si(1) C(45) 115.7(2) yes
C(43) Si(1) C(44) 108.7(3) yes
C(43) Si(1) C(45) 105.6(3) yes
C(44) Si(1) C(45) 107.2(3) yes
C(2) Si(2) C(46) 108.7(2) yes
C(2) Si(2) C(47) 115.3(3) yes
C(2) Si(2) C(48) 109.4(3) yes
C(46) Si(2) C(47) 106.7(3) yes
C(46) Si(2) C(48) 105.9(3) yes
C(47) Si(2) C(48) 110.5(3) yes
Ir C(1) Si(1) 134.0(2) yes
Ir C(1) C(2) 71.2(2) yes
Ir C(1) C(3) 96.5(3) yes
Si(1) C(1) C(2) 130.4(3) yes
Si(1) C(1) C(3) 129.1(3) yes
C(2) C(1) C(3) 62.2(3) yes
Ir C(2) Si(2) 140.8(2) yes
Ir C(2) C(1) 70.0(2) yes
Ir C(2) C(3) 95.8(3) yes
Si(2) C(2) C(1) 137.4(3) yes
Si(2) C(2) C(3) 120.9(3) yes
C(1) C(2) C(3) 61.9(3) yes
C(1) C(3) C(2) 56.0(3) yes
C(1) C(3) C(4) 117.8(4) yes
C(1) C(3) H(1) 117.3 no
C(2) C(3) C(4) 117.0(4) yes
C(2) C(3) H(1) 117.3 no
C(4) C(3) H(1) 117.3 no
C(3) C(4) C(5) 115.2(4) yes
C(3) C(4) H(2) 122.4 no
C(5) C(4) H(2) 122.4 no
Ir C(5) C(4) 112.3(3) yes
Ir C(5) H(3) 123.8 no
C(4) C(5) H(3) 123.8 no
Ir C(6) O 177.6(4) yes
P(1) C(7) C(8) 119.4(3) yes
P(1) C(7) C(12) 121.8(4) yes
C(8) C(7) C(12) 118.6(4) yes
C(7) C(8) C(9) 120.8(4) yes
C(7) C(8) H(4) 119.6 no
C(9) C(8) H(4) 119.6 no
C(8) C(9) C(10) 119.9(5) yes
C(8) C(9) H(5) 120.1 no
C(10) C(9) H(5) 120.1 no
C(9) C(10) C(11) 120.0(5) yes
C(9) C(10) H(6) 120.0 no
C(11) C(10) H(6) 120.0 no
C(10) C(11) C(12) 120.5(5) yes
C(10) C(11) H(7) 119.7 no
C(12) C(11) H(7) 119.7 no
C(7) C(12) C(11) 120.2(5) yes
C(7) C(12) H(8) 119.9 no
C(11) C(12) H(8) 119.9 no
P(1) C(13) C(14) 118.9(4) yes
P(1) C(13) C(18) 123.6(4) yes
C(14) C(13) C(18) 117.5(4) yes
C(13) C(14) C(15) 121.6(5) yes
C(13) C(14) H(9) 119.2 no
C(15) C(14) H(9) 119.2 no
C(14) C(15) C(16) 119.8(6) yes
C(14) C(15) H(10) 120.1 no
C(16) C(15) H(10) 120.1 no
C(15) C(16) C(17) 120.1(5) yes
C(15) C(16) H(11) 119.9 no
C(17) C(16) H(11) 119.9 no
C(16) C(17) C(18) 120.4(5) yes
C(16) C(17) H(12) 119.8 no
C(18) C(17) H(12) 119.8 no
C(13) C(18) C(17) 120.6(5) yes
C(13) C(18) H(13) 119.7 no
C(17) C(18) H(13) 119.7 no
P(1) C(19) C(20) 122.0(4) yes
P(1) C(19) C(24) 119.5(4) yes
C(20) C(19) C(24) 118.4(5) yes
C(19) C(20) C(21) 120.4(5) yes
C(19) C(20) H(14) 119.8 no
C(21) C(20) H(14) 119.8 no
C(20) C(21) C(22) 120.2(6) yes
C(20) C(21) H(15) 119.9 no
C(22) C(21) H(15) 119.9 no
C(21) C(22) C(23) 120.0(5) yes
C(21) C(22) H(16) 120.0 no
C(23) C(22) H(16) 120.0 no
C(22) C(23) C(24) 119.9(5) yes
C(22) C(23) H(17) 120.1 no
C(24) C(23) H(17) 120.1 no
C(19) C(24) C(23) 121.2(5) yes
C(19) C(24) H(18) 119.4 no
C(23) C(24) H(18) 119.4 no
P(2) C(25) C(26) 121.4(4) yes
P(2) C(25) C(30) 120.7(4) yes
C(26) C(25) C(30) 117.9(5) yes
C(25) C(26) C(27) 119.6(6) yes
C(25) C(26) H(19) 120.2 no
C(27) C(26) H(19) 120.2 no
C(26) C(27) C(28) 121.0(6) yes
C(26) C(27) H(20) 119.5 no
C(28) C(27) H(20) 119.5 no
C(27) C(28) C(29) 120.1(6) yes
C(27) C(28) H(21) 120.0 no
C(29) C(28) H(21) 119.9 no
C(28) C(29) C(30) 120.2(6) yes
C(28) C(29) H(22) 119.9 no
C(30) C(29) H(22) 119.9 no
C(25) C(30) C(29) 121.2(5) yes
C(25) C(30) H(23) 119.4 no
C(29) C(30) H(23) 119.4 no
P(2) C(31) C(32) 119.1(4) yes
P(2) C(31) C(36) 122.6(4) yes
C(32) C(31) C(36) 118.3(5) yes
C(31) C(32) C(33) 120.6(6) yes
C(31) C(32) H(24) 119.7 no
C(33) C(32) H(24) 119.7 no
C(32) C(33) C(34) 119.6(7) yes
C(32) C(33) H(25) 120.2 no
C(34) C(33) H(25) 120.2 no
C(33) C(34) C(35) 120.7(6) yes
C(33) C(34) H(26) 119.6 no
C(35) C(34) H(26) 119.6 no
C(34) C(35) C(36) 119.8(6) yes
C(34) C(35) H(27) 120.1 no
C(36) C(35) H(27) 120.1 no
C(31) C(36) C(35) 121.0(6) yes
C(31) C(36) H(28) 119.5 no
C(35) C(36) H(28) 119.5 no
P(2) C(37) C(38) 123.5(5) yes
P(2) C(37) C(42) 117.5(5) yes
C(38) C(37) C(42) 118.7(6) yes
C(37) C(38) C(39) 119.2(8) yes
C(37) C(38) H(29) 120.4 no
C(39) C(38) H(29) 120.4 no
C(38) C(39) C(40) 120.4(8) yes
C(38) C(39) H(30) 119.8 no
C(40) C(39) H(30) 119.8 no
C(39) C(40) C(41) 121.1(7) yes
C(39) C(40) H(31) 119.5 no
C(41) C(40) H(31) 119.5 no
C(40) C(41) C(42) 120.0(9) yes
C(40) C(41) H(32) 120.0 no
C(42) C(41) H(32) 120.0 no
C(37) C(42) C(41) 120.6(8) yes
C(37) C(42) H(33) 119.7 no
C(41) C(42) H(33) 119.7 no
Si(1) C(43) H(34) 109.5 no
Si(1) C(43) H(35) 109.5 no
Si(1) C(43) H(36) 109.5 no
H(34) C(43) H(35) 109.5 no
H(34) C(43) H(36) 109.5 no
H(35) C(43) H(36) 109.5 no
Si(1) C(44) H(37) 109.5 no
Si(1) C(44) H(38) 109.5 no
Si(1) C(44) H(39) 109.5 no
H(37) C(44) H(38) 109.5 no
H(37) C(44) H(39) 109.5 no
H(38) C(44) H(39) 109.5 no
Si(1) C(45) H(40) 109.5 no
Si(1) C(45) H(41) 109.5 no
Si(1) C(45) H(42) 109.5 no
H(40) C(45) H(41) 109.5 no
H(40) C(45) H(42) 109.5 no
H(41) C(45) H(42) 109.5 no
Si(2) C(46) H(43) 109.5 no
Si(2) C(46) H(44) 109.5 no
Si(2) C(46) H(45) 109.5 no
H(43) C(46) H(44) 109.5 no
H(43) C(46) H(45) 109.5 no
H(44) C(46) H(45) 109.5 no
Si(2) C(47) H(46) 109.5 no
Si(2) C(47) H(47) 109.5 no
Si(2) C(47) H(48) 109.5 no
H(46) C(47) H(47) 109.5 no
H(46) C(47) H(48) 109.5 no
H(47) C(47) H(48) 109.5 no
Si(2) C(48) H(49) 109.5 no
Si(2) C(48) H(50) 109.5 no
Si(2) C(48) H(51) 109.5 no
H(49) C(48) H(50) 109.5 no
H(49) C(48) H(51) 109.5 no
H(50) C(48) H(51) 109.5 no

loop_
_geom_bond_atom_site_label_1
_geom_bond_atom_site_label_2
_geom_bond_distance
_geom_bond_publ_flag
Ir P(1) 2.3666(11) yes
Ir P(2) 2.3812(11) yes
Ir C(1) 2.173(4) yes
Ir C(2) 2.189(4) yes
Ir C(5) 2.074(4) yes
Ir C(6) 1.882(5) yes
P(1) C(7) 1.836(4) yes
P(1) C(13) 1.838(4) yes
P(1) C(19) 1.834(5) yes
P(2) C(25) 1.831(5) yes
P(2) C(31) 1.841(5) yes
P(2) C(37) 1.834(5) yes
Si(1) C(1) 1.858(4) yes
Si(1) C(43) 1.859(6) yes
Si(1) C(44) 1.857(6) yes
Si(1) C(45) 1.855(6) yes
Si(2) C(2) 1.841(4) yes
Si(2) C(46) 1.873(6) yes
Si(2) C(47) 1.870(7) yes
Si(2) C(48) 1.852(7) yes
O C(6) 1.149(5) yes
C(1) C(2) 1.446(6) yes
C(1) C(3) 1.539(6) yes
C(2) C(3) 1.543(6) yes
C(3) C(4) 1.457(6) yes
C(3) H(1) 0.95 no
C(4) C(5) 1.330(6) yes
C(4) H(2) 0.95 no
C(5) H(3) 0.95 no
C(7) C(8) 1.387(6) yes
C(7) C(12) 1.397(6) yes
C(8) C(9) 1.388(7) yes
C(8) H(4) 0.95 no
C(9) C(10) 1.379(7) yes
C(9) H(5) 0.95 no
C(10) C(11) 1.374(8) yes
C(10) H(6) 0.95 no
C(11) C(12) 1.385(7) yes
C(11) H(7) 0.95 no
C(12) H(8) 0.95 no
C(13) C(14) 1.387(7) yes
C(13) C(18) 1.392(6) yes
C(14) C(15) 1.378(7) yes
C(14) H(9) 0.95 no
C(15) C(16) 1.368(9) yes
C(15) H(10) 0.95 no
C(16) C(17) 1.366(9) yes
C(16) H(11) 0.95 no
C(17) C(18) 1.385(7) yes
C(17) H(12) 0.95 no
C(18) H(13) 0.95 no
C(19) C(20) 1.383(7) yes
C(19) C(24) 1.385(6) yes
C(20) C(21) 1.393(8) yes
C(20) H(14) 0.95 no
C(21) C(22) 1.374(8) yes
C(21) H(15) 0.95 no
C(22) C(23) 1.370(8) yes
C(22) H(16) 0.95 no
C(23) C(24) 1.384(7) yes
C(23) H(17) 0.95 no
C(24) H(18) 0.95 no
C(25) C(26) 1.420(7) yes
C(25) C(30) 1.371(7) yes
C(26) C(27) 1.381(8) yes
C(26) H(19) 0.95 no
C(27) C(28) 1.364(10) yes
C(27) H(20) 0.95 no
C(28) C(29) 1.358(8) yes
C(28) H(21) 0.95 no
C(29) C(30) 1.392(7) yes
C(29) H(22) 0.95 no
C(30) H(23) 0.95 no
C(31) C(32) 1.382(8) yes
C(31) C(36) 1.395(7) yes
C(32) C(33) 1.395(9) yes
C(32) H(24) 0.95 no
C(33) C(34) 1.372(10) yes
C(33) H(25) 0.95 no
C(34) C(35) 1.363(10) yes
C(34) H(26) 0.95 no
C(35) C(36) 1.381(8) yes
C(35) H(27) 0.95 no
C(36) H(28) 0.95 no
C(37) C(38) 1.387(9) yes
C(37) C(42) 1.400(9) yes
C(38) C(39) 1.420(9) yes
C(38) H(29) 0.95 no
C(39) C(40) 1.356(14) yes
C(39) H(30) 0.95 no
C(40) C(41) 1.355(14) yes
C(40) H(31) 0.95 no
C(41) C(42) 1.392(9) yes
C(41) H(32) 0.95 no
C(42) H(33) 0.95 no
C(43) H(34) 0.95 no
C(43) H(35) 0.95 no
C(43) H(36) 0.95 no
C(44) H(37) 0.95 no
C(44) H(38) 0.95 no
C(44) H(39) 0.95 no
C(45) H(40) 0.95 no
C(45) H(41) 0.95 no
C(45) H(42) 0.95 no
C(46) H(43) 0.95 no
C(46) H(44) 0.95 no
C(46) H(45) 0.95 no
C(47) H(46) 0.95 no
C(47) H(47) 0.95 no
C(47) H(48) 0.95 no
C(48) H(49) 0.95 no
C(48) H(50) 0.95 no
C(48) H(51) 0.95 no

loop_
_geom_contact_atom_site_label_1
_geom_contact_atom_site_label_2
_geom_contact_distance
_geom_contact_site_symmetry_2
_geom_contact_publ_flag
O C(28) 3.240(7) 2_766 no
O C(27) 3.412(7) 2_766 no

loop_
_geom_torsion_atom_site_label_1
_geom_torsion_atom_site_label_2
_geom_torsion_atom_site_label_3
_geom_torsion_atom_site_label_4
_geom_torsion
_geom_torsion_publ_flag
Ir P(1) C(7) C(8) -39.7(4) no
Ir P(1) C(7) C(12) 146.0(4) no
Ir P(1) C(13) C(14) -51.6(5) no
Ir P(1) C(13) C(18) 126.2(4) no
Ir P(1) C(19) C(20) 113.2(4) no
Ir P(1) C(19) C(24) -62.0(4) no
Ir P(2) C(25) C(26) 154.5(4) no
Ir P(2) C(25) C(30) -27.2(5) no
Ir P(2) C(31) C(32) -50.6(5) no
Ir P(2) C(31) C(36) 131.7(4) no
Ir P(2) C(37) C(38) 119.8(5) no
Ir P(2) C(37) C(42) -66.6(5) no
Ir C(1) Si(1) C(43) -74.7(4) no
Ir C(1) Si(1) C(44) 166.0(3) no
Ir C(1) Si(1) C(45) 45.3(5) no
Ir C(1) C(2) Si(2) 145.4(5) no
Ir C(1) C(2) C(3) -108.4(3) no
Ir C(1) C(3) C(2) 64.8(2) no
Ir C(1) C(3) C(4) -40.5(4) no
Ir C(2) Si(2) C(46) 165.2(4) no
Ir C(2) Si(2) C(47) 45.5(5) no
Ir C(2) Si(2) C(48) -79.7(4) no
Ir C(2) C(1) Si(1) -132.5(4) no
Ir C(2) C(1) C(3) 108.4(3) no
Ir C(2) C(3) C(1) -63.7(2) no
Ir C(2) C(3) C(4) 43.0(4) no
Ir C(5) C(4) C(3) -1.1(5) no
P(1) Ir P(2) C(25) 65.16(18) no
P(1) Ir P(2) C(31) -59.16(19) no
P(1) Ir P(2) C(37) 178.5(2) no
P(1) Ir C(1) Si(1) -63.2(3) no
P(1) Ir C(1) C(2) 168.2(2) no
P(1) Ir C(1) C(3) 110.6(2) no
P(1) Ir C(2) Si(2) -161.5(2) no
P(1) Ir C(2) C(1) -18.9(4) no
P(1) Ir C(2) C(3) 38.4(4) no
P(1) Ir C(5) C(4) -123.8(3) no
P(1) Ir C(6) O 124(11) no
P(1) C(7) C(8) C(9) -174.5(4) no
P(1) C(7) C(12) C(11) 175.4(4) no
P(1) C(13) C(14) C(15) 175.7(5) no
P(1) C(13) C(18) C(17) -175.4(4) no
P(1) C(19) C(20) C(21) -175.7(5) no
P(1) C(19) C(24) C(23) 176.1(4) no
P(2) Ir P(1) C(7) 166.43(16) no
P(2) Ir P(1) C(13) -73.34(18) no
P(2) Ir P(1) C(19) 48.71(17) no
P(2) Ir C(1) Si(1) 128.7(2) no
P(2) Ir C(1) C(2) 0.1(4) no
P(2) Ir C(1) C(3) -57.5(4) no
P(2) Ir C(2) Si(2) 37.5(4) no
P(2) Ir C(2) C(1) -179.9(2) no
P(2) Ir C(2) C(3) -122.6(2) no
P(2) Ir C(5) C(4) 130.0(3) no
P(2) Ir C(6) O -129(11) no
P(2) C(25) C(26) C(27) 179.4(5) no
P(2) C(25) C(30) C(29) -179.0(4) no
P(2) C(31) C(32) C(33) -179.0(5) no
P(2) C(31) C(36) C(35) 178.4(4) no
P(2) C(37) C(38) C(39) 173.4(5) no
P(2) C(37) C(42) C(41) -173.6(5) no
Si(1) C(1) Ir C(2) 128.6(4) no
Si(1) C(1) Ir C(5) -145.1(3) no
Si(1) C(1) Ir C(6) 36.0(3) no
Si(1) C(1) C(2) Si(2) 12.9(7) no
Si(1) C(1) C(2) C(3) 119.2(4) no
Si(1) C(1) C(3) C(2) -121.0(4) no
Si(1) C(1) C(3) C(4) 133.8(4) no
Si(2) C(2) Ir C(1) -142.6(5) no
Si(2) C(2) Ir C(5) 128.6(4) no
Si(2) C(2) Ir C(6) -55.2(4) no
Si(2) C(2) C(1) C(3) -106.2(5) no
Si(2) C(2) C(3) C(1) 130.8(4) no
Si(2) C(2) C(3) C(4) -122.5(4) no
O C(6) Ir C(1) 19(11) no
O C(6) Ir C(2) -20(11) no
O C(6) Ir C(5) 11(12) no
C(1) Ir P(1) C(7) -7.0(2) no
C(1) Ir P(1) C(13) 113.2(2) no
C(1) Ir P(1) C(19) -124.7(2) no
C(1) Ir P(2) C(25) -126.9(3) no
C(1) Ir P(2) C(31) 108.8(3) no
C(1) Ir P(2) C(37) -13.5(3) no
C(1) Ir C(2) C(3) 57.3(3) no
C(1) Ir C(5) C(4) -18.0(3) no
C(1) C(2) Ir C(5) -88.8(3) no
C(1) C(2) Ir C(6) 87.4(3) no
C(1) C(2) Si(2) C(46) 42.8(6) no
C(1) C(2) Si(2) C(47) -76.9(5) no
C(1) C(2) Si(2) C(48) 157.9(5) no
C(1) C(2) C(3) C(4) 106.7(4) no
C(1) C(3) C(4) C(5) 31.6(6) no
C(2) Ir P(1) C(7) 5.1(3) no
C(2) Ir P(1) C(13) 125.4(3) no
C(2) Ir P(1) C(19) -112.6(3) no
C(2) Ir P(2) C(25) -126.8(2) no
C(2) Ir P(2) C(31) 108.9(2) no
C(2) Ir P(2) C(37) -13.4(3) no
C(2) Ir C(1) C(3) -57.6(3) no
C(2) Ir C(5) C(4) 21.0(3) no
C(2) C(1) Ir C(5) 86.4(3) no
C(2) C(1) Ir C(6) -92.6(3) no
C(2) C(1) Si(1) C(43) 28.9(5) no
C(2) C(1) Si(1) C(44) -90.4(5) no
C(2) C(1) Si(1) C(45) 149.0(5) no
C(2) C(1) C(3) C(4) -105.2(4) no
C(2) C(3) C(4) C(5) -32.1(6) no
C(3) C(1) Ir C(5) 28.7(3) no
C(3) C(1) Ir C(6) -150.2(3) no
C(3) C(1) Si(1) C(43) 113.3(4) no
C(3) C(1) Si(1) C(44) -6.0(5) no
C(3) C(1) Si(1) C(45) -126.7(5) no
C(3) C(2) Ir C(5) -31.5(3) no
C(3) C(2) Ir C(6) 144.7(3) no
C(3) C(2) Si(2) C(46) -38.0(4) no
C(3) C(2) Si(2) C(47) -157.7(4) no
C(3) C(2) Si(2) C(48) 77.1(4) no
C(4) C(5) Ir C(6) -9.9(15) no
C(5) Ir P(1) C(7) 74.7(2) no
C(5) Ir P(1) C(13) -165.1(2) no
C(5) Ir P(1) C(19) -43.0(2) no
C(5) Ir P(2) C(25) 149.7(2) no
C(5) Ir P(2) C(31) 25.4(2) no
C(5) Ir P(2) C(37) -96.9(3) no
C(6) Ir P(1) C(7) -98.5(2) no
C(6) Ir P(1) C(13) 21.7(2) no
C(6) Ir P(1) C(19) 143.8(2) no
C(6) Ir P(2) C(25) -35.0(2) no
C(6) Ir P(2) C(31) -159.3(2) no
C(6) Ir P(2) C(37) 78.4(3) no
C(7) P(1) C(13) C(14) 75.9(4) no
C(7) P(1) C(13) C(18) -106.3(4) no
C(7) P(1) C(19) C(20) -12.6(5) no
C(7) P(1) C(19) C(24) 172.1(4) no
C(7) C(8) C(9) C(10) -0.5(9) no
C(7) C(12) C(11) C(10) -1.6(9) no
C(8) C(7) P(1) C(13) -168.2(4) no
C(8) C(7) P(1) C(19) 85.9(4) no
C(8) C(7) C(12) C(11) 1.0(8) no
C(8) C(9) C(10) C(11) -0.2(9) no
C(9) C(8) C(7) C(12) 0.1(8) no
C(9) C(10) C(11) C(12) 1.2(10) no
C(12) C(7) P(1) C(13) 17.5(5) no
C(12) C(7) P(1) C(19) -88.5(4) no
C(13) P(1) C(19) C(20) -117.3(4) no
C(13) P(1) C(19) C(24) 67.4(4) no
C(13) C(14) C(15) C(16) 0.7(10) no
C(13) C(18) C(17) C(16) -1.0(10) no
C(14) C(13) P(1) C(19) -179.8(4) no
C(14) C(13) C(18) C(17) 2.3(8) no
C(14) C(15) C(16) C(17) 0.7(11) no
C(15) C(14) C(13) C(18) -2.2(8) no
C(15) C(16) C(17) C(18) -0.6(11) no
C(18) C(13) P(1) C(19) -2.1(5) no
C(19) C(20) C(21) C(22) 1.1(10) no
C(19) C(24) C(23) C(22) -1.5(8) no
C(20) C(19) C(24) C(23) 0.6(7) no
C(20) C(21) C(22) C(23) -2.1(10) no
C(21) C(20) C(19) C(24) -0.4(8) no
C(21) C(22) C(23) C(24) 2.2(9) no
C(25) P(2) C(31) C(32) 179.2(4) no
C(25) P(2) C(31) C(36) 1.5(5) no
C(25) P(2) C(37) C(38) -117.1(5) no
C(25) P(2) C(37) C(42) 56.5(5) no
C(25) C(26) C(27) C(28) -1.1(10) no
C(25) C(30) C(29) C(28) 0.2(9) no
C(26) C(25) P(2) C(31) -71.9(5) no
C(26) C(25) P(2) C(37) 31.2(5) no
C(26) C(25) C(30) C(29) -0.6(8) no
C(26) C(27) C(28) C(29) 0.8(10) no
C(27) C(26) C(25) C(30) 1.0(8) no
C(27) C(28) C(29) C(30) -0.3(10) no
C(30) C(25) P(2) C(31) 106.4(4) no
C(30) C(25) P(2) C(37) -150.5(4) no
C(31) P(2) C(37) C(38) -12.7(6) no
C(31) P(2) C(37) C(42) 160.9(4) no
C(31) C(32) C(33) C(34) 1.4(10) no
C(31) C(36) C(35) C(34) -0.4(9) no
C(32) C(31) P(2) C(37) 78.5(5) no
C(32) C(31) C(36) C(35) 0.6(8) no
C(32) C(33) C(34) C(35) -1.1(11) no
C(33) C(32) C(31) C(36) -1.1(8) no
C(33) C(34) C(35) C(36) 0.6(11) no
C(36) C(31) P(2) C(37) -99.3(4) no
C(37) C(38) C(39) C(40) -0.5(11) no
C(37) C(42) C(41) C(40) 0.1(11) no
C(38) C(37) C(42) C(41) 0.4(9) no
C(38) C(39) C(40) C(41) 1.0(14) no
C(39) C(38) C(37) C(42) -0.2(9) no
C(39) C(40) C(41) C(42) -0.8(14) no
